data_7022109
loop_
_publ_author_name
'Cook, Laurence J Kershaw'
'Tuna, Floriana'
'Halcrow, Malcolm A.'

_publ_section_title
;
 Iron(II) and cobalt(II) complexes of tris-azinyl analogues of
 2,2':6',2''-terpyridine.
;
_journal_issue 6
_journal_name_full 'Dalton transactions (Cambridge, England : 2003)'
_journal_page_first 2254
_journal_page_last 2265
_journal_paper_doi 10.1039/c2dt31736b
_journal_volume 42
_journal_year 2013
_chemical_formula_moiety 'C26 H18 Co N10, 2[B F4]'
_chemical_formula_sum 'C26 H18 B2 Co F8 N10'
_chemical_formula_weight 703.05
_chemical_name_common 'Bis(2,6-di(pyrazinyl)pyridine)cobalt(ii) ditetrafluoroborate'
_chemical_name_systematic
;
Bis[2,6-di(pyrazinyl)pyridine]cobalt(II) ditetrafluoroborate
;
_space_group_IT_number 114
_symmetry_cell_setting tetragonal
_symmetry_space_group_name_Hall 'P -4 2n'
_symmetry_space_group_name_H-M 'P -4 21 c'
_atom_sites_solution_hydrogens geom
_atom_sites_solution_primary direct
_atom_sites_solution_secondary difmap
_audit_creation_method SHELXL-97
_cell_angle_alpha 90.00
_cell_angle_beta 90.00
_cell_angle_gamma 90.00
_cell_formula_units_Z 2
_cell_length_a 8.7106(11)
_cell_length_b 8.7106(11)
_cell_length_c 19.178(2)
_cell_measurement_reflns_used 29757
_cell_measurement_temperature 150(2)
_cell_measurement_theta_max 30.24
_cell_measurement_theta_min 2.12
_cell_volume 1455.1(3)
_computing_cell_refinement 'APEX 2 software, Bruker Nonius 2004'
_computing_data_collection 'APEX 2 software, Bruker Nonius 2004'
_computing_data_reduction 'SAINT, Bruker Nonius 2004'
_computing_molecular_graphics 'X-SEED (Barbour, 2001)'
_computing_publication_material 'local program'
_computing_structure_refinement 'SHELXL-97 (Sheldrick, 1997)'
_computing_structure_solution 'SHELXS-97 (Sheldrick, 1990)'
_diffrn_ambient_temperature 150(2)
_diffrn_detector_area_resol_mean '120 microns'
_diffrn_measured_fraction_theta_full 0.998
_diffrn_measured_fraction_theta_max 0.998
_diffrn_measurement_device_type 'Bruker X8 Apex diffractometer'
_diffrn_measurement_method 'Rotation images'
_diffrn_radiation_monochromator graphite
_diffrn_radiation_source 'rotating anode'
_diffrn_radiation_type MoK\a
_diffrn_radiation_wavelength 0.71073
_diffrn_reflns_av_R_equivalents 0.0634
_diffrn_reflns_av_sigmaI/netI 0.0221
_diffrn_reflns_limit_h_max 12
_diffrn_reflns_limit_h_min -11
_diffrn_reflns_limit_k_max 12
_diffrn_reflns_limit_k_min -12
_diffrn_reflns_limit_l_max 27
_diffrn_reflns_limit_l_min -25
_diffrn_reflns_number 29757
_diffrn_reflns_theta_full 30.24
_diffrn_reflns_theta_max 30.24
_diffrn_reflns_theta_min 2.12
_diffrn_standards_decay_% 0
_diffrn_standards_interval_count 0
_diffrn_standards_interval_time 0
_diffrn_standards_number 0
_exptl_absorpt_coefficient_mu 0.679
_exptl_absorpt_correction_T_max 0.91
_exptl_absorpt_correction_T_min 0.78
_exptl_absorpt_correction_type multi-scan
_exptl_absorpt_process_details
;
Sheldrick, G. M. (2002). SADABS v. 2.03. University of
G/ottingen, Germany.
;
_exptl_crystal_colour 'dark red'
_exptl_crystal_density_diffrn 1.605
_exptl_crystal_density_method 'not measured'
_exptl_crystal_description 'rectangular prism'
_exptl_crystal_F_000 706
_exptl_crystal_size_max 0.24
_exptl_crystal_size_mid 0.18
_exptl_crystal_size_min 0.11
_refine_diff_density_max 0.367
_refine_diff_density_min -0.506
_refine_diff_density_rms 0.085
_refine_ls_abs_structure_details 'Flack H D (1983), Acta Cryst. A39, 876-881'
_refine_ls_abs_structure_Flack 0.48(4)
_refine_ls_extinction_method none
_refine_ls_goodness_of_fit_ref 1.132
_refine_ls_hydrogen_treatment constr
_refine_ls_matrix_type full
_refine_ls_number_parameters 132
_refine_ls_number_reflns 2176
_refine_ls_number_restraints 10
_refine_ls_restrained_S_all 1.131
_refine_ls_R_factor_all 0.0635
_refine_ls_R_factor_gt 0.0614
_refine_ls_shift/su_max 0.000
_refine_ls_shift/su_mean 0.000
_refine_ls_structure_factor_coef Fsqd
_refine_ls_weighting_details 'calc w=1/[\s^2^(Fo^2^)+(0.0000P)^2^+4.1099P] where P=(Fo^2^+2Fc^2^)/3'
_refine_ls_weighting_scheme calc
_refine_ls_wR_factor_gt 0.1314
_refine_ls_wR_factor_ref 0.1326
_reflns_number_gt 2102
_reflns_number_total 2176
_reflns_threshold_expression >2sigma(I)
_cod_data_source_file c2dt31736b.txt
_cod_data_source_block lkc018
_cod_depositor_comments
;
The following automatic conversions were performed:

'_symmetry_cell_setting' value 'Tetragonal' changed to 'tetragonal'
according to /home/saulius/struct/CIF-dictionaries/cif_core.dic
dictionary named 'cif_core.dic' version 2.4.2 from 2011-04-26.

Automatic conversion script
Id: cif_fix_values 1891 2012-01-12 08:04:46Z andrius 
;
_cod_database_code 7022109

loop_
_symmetry_equiv_pos_as_xyz
'x, y, z'
'y, -x, -z'
'-x, -y, z'
'-y, x, -z'
'x+1/2, -y+1/2, -z+1/2'
'-x+1/2, y+1/2, -z+1/2'
'-y+1/2, -x+1/2, z+1/2'
'y+1/2, x+1/2, z+1/2'

loop_
_atom_site_label
_atom_site_type_symbol
_atom_site_fract_x
_atom_site_fract_y
_atom_site_fract_z
_atom_site_U_iso_or_equiv
_atom_site_adp_type
_atom_site_occupancy
_atom_site_symmetry_multiplicity
_atom_site_calc_flag
_atom_site_refinement_flags
Co1 Co 0.0000 0.0000 0.0000 0.02726(19) Uani 1 4 d S
N2 N 0.0000 0.0000 0.10074(19) 0.0301(7) Uani 1 2 d S
C3 C 0.0553(4) 0.1250(4) 0.1352(2) 0.0285(7) Uani 1 1 d .
C4 C 0.0582(5) 0.1271(6) 0.2094(2) 0.0436(10) Uani 1 1 d .
H4 H 0.0986 0.2127 0.2340 0.052 Uiso 1 1 calc R
C5 C 0.0000 0.0000 0.2450(3) 0.0557(15) Uani 1 2 d S
H5 H 0.0000 0.0000 0.2945 0.067 Uiso 1 2 calc SR
C6 C 0.1113(4) 0.2471(4) 0.0889(2) 0.0287(7) Uani 1 1 d .
N7 N 0.0990(3) 0.2155(3) 0.01923(15) 0.0256(6) Uani 1 1 d .
C8 C 0.1466(4) 0.3226(5) -0.0260(2) 0.0357(8) Uani 1 1 d .
H8 H 0.1380 0.3039 -0.0747 0.043 Uiso 1 1 calc R
C9 C 0.2089(5) 0.4620(4) -0.0027(3) 0.0442(10) Uani 1 1 d .
H9 H 0.2438 0.5342 -0.0363 0.053 Uiso 1 1 calc R
N10 N 0.2214(4) 0.4982(5) 0.0666(2) 0.0475(8) Uani 1 1 d .
C11 C 0.1739(5) 0.3888(5) 0.1113(2) 0.0386(9) Uani 1 1 d .
H11 H 0.1827 0.4074 0.1600 0.046 Uiso 1 1 calc R
B12 B -0.0112(17) 0.5206(13) 0.3108(3) 0.031(3) Uani 0.50 1 d PD
F13 F -0.0327(13) 0.3687(12) 0.3354(5) 0.069(3) Uani 0.50 1 d PD
F14 F 0.0504(7) 0.5174(12) 0.2439(3) 0.073(2) Uani 0.50 1 d PD
F15 F -0.1594(6) 0.5869(7) 0.3069(3) 0.0505(14) Uani 0.50 1 d PD
F16 F 0.0769(10) 0.6063(11) 0.3571(4) 0.051(2) Uani 0.50 1 d PD

loop_
_atom_site_aniso_label
_atom_site_aniso_U_11
_atom_site_aniso_U_22
_atom_site_aniso_U_33
_atom_site_aniso_U_23
_atom_site_aniso_U_13
_atom_site_aniso_U_12
Co1 0.0222(2) 0.0222(2) 0.0373(4) 0.000 0.000 0.000
N2 0.0209(19) 0.031(2) 0.0384(19) 0.000 0.000 0.004(3)
C3 0.0244(15) 0.0248(16) 0.0362(18) -0.0033(14) 0.0014(14) 0.0018(12)
C4 0.043(2) 0.049(3) 0.038(2) -0.0105(19) 0.0000(18) -0.0071(19)
C5 0.066(5) 0.065(5) 0.037(3) 0.000 0.000 -0.016(7)
C6 0.0266(16) 0.0215(16) 0.0380(19) -0.0007(14) 0.0008(15) 0.0011(13)
N7 0.0229(13) 0.0245(13) 0.0294(15) -0.0011(11) -0.0025(11) 0.0032(10)
C8 0.0272(18) 0.040(2) 0.0403(19) 0.0074(17) -0.0040(16) 0.0024(16)
C9 0.041(2) 0.0306(18) 0.061(3) 0.016(2) -0.004(2) -0.0059(13)
N10 0.047(2) 0.0299(15) 0.065(2) -0.007(2) -0.0039(17) -0.0073(19)
C11 0.035(2) 0.0274(19) 0.053(2) -0.0093(17) 0.0025(18) -0.0032(16)
B12 0.051(6) 0.017(8) 0.024(3) 0.000(3) 0.003(4) 0.015(6)
F13 0.100(10) 0.057(4) 0.049(5) -0.005(4) -0.001(4) -0.004(5)
F14 0.081(5) 0.095(5) 0.043(2) -0.018(4) 0.014(3) 0.000(5)
F15 0.041(3) 0.062(4) 0.049(3) 0.012(3) 0.001(2) -0.003(3)
F16 0.045(4) 0.056(5) 0.051(5) -0.026(4) 0.002(3) -0.004(3)

loop_
_atom_type_symbol
_atom_type_description
_atom_type_scat_dispersion_real
_atom_type_scat_dispersion_imag
_atom_type_scat_source
C C 0.0033 0.0016 'International Tables Vol C Tables 4.2.6.8 and 6.1.1.4'
H H 0.0000 0.0000 'International Tables Vol C Tables 4.2.6.8 and 6.1.1.4'
B B 0.0013 0.0007 'International Tables Vol C Tables 4.2.6.8 and 6.1.1.4'
Co Co 0.3494 0.9721 'International Tables Vol C Tables 4.2.6.8 and 6.1.1.4'
F F 0.0171 0.0103 'International Tables Vol C Tables 4.2.6.8 and 6.1.1.4'
N N 0.0061 0.0033 'International Tables Vol C Tables 4.2.6.8 and 6.1.1.4'

loop_
_geom_angle_atom_site_label_1
_geom_angle_atom_site_label_2
_geom_angle_atom_site_label_3
_geom_angle
_geom_angle_site_symmetry_1
_geom_angle_site_symmetry_3
N2 Co1 N2 180.00 2 .
N2 Co1 N7 79.88(8) . .
N7 Co1 N7 159.76(16) 3 .
N2 Co1 N7 100.12(8) . 2
N7 Co1 N7 91.77(3) . 2
C3 N2 C3 121.9(4) . 3
C3 N2 Co1 119.0(2) . .
N2 C3 C4 120.1(4) . .
N2 C3 C6 113.7(3) . .
C4 C3 C6 126.1(4) . .
C5 C4 C3 118.2(4) . .
C4 C5 C4 121.4(5) 3 .
N7 C6 C11 120.1(4) . .
N7 C6 C3 114.8(3) . .
C11 C6 C3 125.1(4) . .
C8 N7 C6 117.9(3) . .
C8 N7 Co1 129.5(3) . .
C6 N7 Co1 112.6(2) . .
N7 C8 C9 121.1(4) . .
N10 C9 C8 122.6(4) . .
C11 N10 C9 115.5(4) . .
N10 C11 C6 122.8(4) . .
F14 B12 F16 112.7(12) . .
F14 B12 F15 108.2(7) . .
F16 B12 F15 108.5(7) . .
F14 B12 F13 109.9(8) . .
F16 B12 F13 111.2(7) . .
F15 B12 F13 106.1(11) . .

loop_
_geom_bond_atom_site_label_1
_geom_bond_atom_site_label_2
_geom_bond_distance
Co1 N2 1.932(4)
Co1 N7 2.099(3)
N2 C3 1.362(4)
C3 C4 1.422(6)
C3 C6 1.469(5)
C4 C5 1.396(5)
C6 N7 1.368(5)
C6 C11 1.416(5)
N7 C8 1.340(5)
C8 C9 1.403(6)
C9 N10 1.372(7)
N10 C11 1.347(6)
B12 F14 1.390(9)
B12 F16 1.391(13)
B12 F15 1.416(13)
B12 F13 1.417(13)
